data_4036995
loop_
_publ_author_name
'Saunthwal, Rakesh K.'
'Patel, Monika'
'Verma, Akhilesh K.'

_publ_section_title
;
 Regioselective Synthesis of C-3-Functionalized Quinolines via
 Hetero-Diels-Alder Cycloaddition of Azadienes with Terminal Alkynes.
;
_journal_issue 15
_journal_name_full 'The Journal of organic chemistry'
_journal_page_first 6563
_journal_page_last 6572
_journal_paper_doi 10.1021/acs.joc.6b01186
_journal_volume 81
_journal_year 2016
_chemical_formula_moiety 'C17 H15 N'
_chemical_formula_sum 'C17 H15 N'
_chemical_formula_weight 233.30
_space_group_IT_number 2
_space_group_name_Hall '-P 1'
_space_group_name_H-M_alt 'P -1'
_symmetry_cell_setting triclinic
_symmetry_space_group_name_Hall '-P 1'
_symmetry_space_group_name_H-M 'P -1'
_atom_sites_solution_hydrogens geom
_atom_sites_solution_primary direct
_atom_sites_solution_secondary difmap
_audit_creation_method SHELXL-97
_cell_angle_alpha 99.866(9)
_cell_angle_beta 93.978(8)
_cell_angle_gamma 96.051(8)
_cell_formula_units_Z 4
_cell_length_a 5.7496(5)
_cell_length_b 14.9245(15)
_cell_length_c 15.4463(15)
_cell_measurement_reflns_used 2233
_cell_measurement_temperature 293(2)
_cell_measurement_theta_max 25.00
_cell_measurement_theta_min 3.25
_cell_volume 1293.4(2)
_computing_structure_refinement 'SHELXL-97 (Sheldrick, 1997)'
_computing_structure_solution 'SHELXS-97 (Sheldrick, 1990)'
_diffrn_ambient_temperature 293(2)
_diffrn_measured_fraction_theta_full 0.998
_diffrn_measured_fraction_theta_max 0.998
_diffrn_measurement_device_type 'Xcalibur, Sapphire3'
_diffrn_measurement_method '\w scans'
_diffrn_radiation_monochromator graphite
_diffrn_radiation_source 'fine-focus sealed tube'
_diffrn_radiation_type MoK\a
_diffrn_radiation_wavelength 0.71073
_diffrn_reflns_av_R_equivalents 0.0282
_diffrn_reflns_av_sigmaI/netI 0.0706
_diffrn_reflns_limit_h_max 6
_diffrn_reflns_limit_h_min -6
_diffrn_reflns_limit_k_max 17
_diffrn_reflns_limit_k_min -17
_diffrn_reflns_limit_l_max 18
_diffrn_reflns_limit_l_min -17
_diffrn_reflns_number 8914
_diffrn_reflns_theta_full 25.00
_diffrn_reflns_theta_max 25.00
_diffrn_reflns_theta_min 3.24
_exptl_absorpt_coefficient_mu 0.069
_exptl_absorpt_correction_T_max 0.9863
_exptl_absorpt_correction_T_min 0.9835
_exptl_absorpt_correction_type multi-scan
_exptl_absorpt_process_details Crysalispro
_exptl_crystal_colour white
_exptl_crystal_density_diffrn 1.198
_exptl_crystal_density_method 'not measured'
_exptl_crystal_description block
_exptl_crystal_F_000 496
_exptl_crystal_size_max 0.24
_exptl_crystal_size_mid 0.22
_exptl_crystal_size_min 0.20
_refine_diff_density_max 0.333
_refine_diff_density_min -0.347
_refine_diff_density_rms 0.039
_refine_ls_extinction_method none
_refine_ls_goodness_of_fit_ref 1.029
_refine_ls_hydrogen_treatment mixed
_refine_ls_matrix_type full
_refine_ls_number_parameters 325
_refine_ls_number_reflns 4544
_refine_ls_number_restraints 0
_refine_ls_restrained_S_all 1.029
_refine_ls_R_factor_all 0.1587
_refine_ls_R_factor_gt 0.0805
_refine_ls_shift/su_max 0.000
_refine_ls_shift/su_mean 0.000
_refine_ls_structure_factor_coef Fsqd
_refine_ls_weighting_details 'calc w=1/[\s^2^(Fo^2^)+(0.1040P)^2^+0.0000P] where P=(Fo^2^+2Fc^2^)/3'
_refine_ls_weighting_scheme calc
_refine_ls_wR_factor_gt 0.1942
_refine_ls_wR_factor_ref 0.2319
_reflns_number_gt 2233
_reflns_number_total 4544
_reflns_threshold_expression >2sigma(I)
_cod_data_source_file jo6b01186_si_002.cif
_cod_data_source_block shelxl
_cod_database_code 4036995

loop_
_symmetry_equiv_pos_as_xyz
'x, y, z'
'-x, -y, -z'

loop_
_atom_site_label
_atom_site_type_symbol
_atom_site_fract_x
_atom_site_fract_y
_atom_site_fract_z
_atom_site_U_iso_or_equiv
_atom_site_adp_type
_atom_site_occupancy
_atom_site_symmetry_multiplicity
_atom_site_calc_flag
_atom_site_refinement_flags
C1 C 1.1480(15) 0.3105(5) 0.3812(5) 0.246(5) Uani 1 1 d .
H1A H 1.2338 0.3157 0.3308 0.369 Uiso 1 1 calc R
H1B H 1.2538 0.3027 0.4295 0.369 Uiso 1 1 calc R
H1C H 1.0747 0.3650 0.3976 0.369 Uiso 1 1 calc R
C2 C 0.9898(9) 0.2409(4) 0.3621(3) 0.145(2) Uani 1 1 d .
H2A H 1.0702 0.1880 0.3428 0.174 Uiso 1 1 calc R
H2B H 0.8925 0.2499 0.3111 0.174 Uiso 1 1 calc R
C3 C 0.8257(7) 0.2145(3) 0.4276(3) 0.0863(13) Uani 1 1 d .
C4 C 0.6617(6) 0.1394(3) 0.4055(2) 0.0744(11) Uani 1 1 d .
H4 H 0.6517 0.1052 0.3488 0.089 Uiso 1 1 calc R
C5 C 0.5111(6) 0.1126(3) 0.4639(2) 0.0662(10) Uani 1 1 d .
H5 H 0.4019 0.0611 0.4456 0.079 Uiso 1 1 calc R
C6 C 0.5179(6) 0.1606(2) 0.5496(2) 0.0590(9) Uani 1 1 d .
C7 C 0.6807(7) 0.2373(3) 0.5729(2) 0.0814(12) Uani 1 1 d .
H7 H 0.6905 0.2714 0.6296 0.098 Uiso 1 1 calc R
C8 C 0.8306(7) 0.2643(3) 0.5125(3) 0.0994(15) Uani 1 1 d .
H8 H 0.9366 0.3170 0.5295 0.119 Uiso 1 1 calc R
C9 C 0.3663(5) 0.1295(2) 0.6140(2) 0.0538(9) Uani 1 1 d .
C10 C 0.1347(6) 0.0858(2) 0.5874(2) 0.0640(10) Uani 1 1 d .
H10 H 0.0825 0.0810 0.5282 0.077 Uiso 1 1 calc R
C12 C 0.0614(5) 0.0615(2) 0.7245(2) 0.0524(8) Uani 1 1 d .
C13 C 0.2844(5) 0.1051(2) 0.7600(2) 0.0498(8) Uani 1 1 d .
C14 C 0.4349(5) 0.1382(2) 0.7012(2) 0.0564(9) Uani 1 1 d .
H14 H 0.5845 0.1666 0.7227 0.068 Uiso 1 1 calc R
C15 C -0.0905(6) 0.0263(2) 0.7813(2) 0.0655(10) Uani 1 1 d .
H15 H -0.2375 -0.0037 0.7583 0.079 Uiso 1 1 calc R
C16 C -0.0265(6) 0.0354(3) 0.8692(2) 0.0678(10) Uani 1 1 d .
H16 H -0.1300 0.0121 0.9059 0.081 Uiso 1 1 calc R
C17 C 0.1950(6) 0.0797(3) 0.9045(2) 0.0662(10) Uani 1 1 d .
H17 H 0.2377 0.0864 0.9646 0.079 Uiso 1 1 calc R
C18 C 0.3480(6) 0.1131(2) 0.8511(2) 0.0615(10) Uani 1 1 d .
H18 H 0.4959 0.1414 0.8749 0.074 Uiso 1 1 calc R
N2 N -0.0122(4) 0.0519(2) 0.63733(18) 0.0660(9) Uani 1 1 d .
C19 C -0.3458(19) 0.5220(7) 0.3856(5) 0.302(7) Uani 1 1 d .
H19A H -0.4662 0.4949 0.4164 0.453 Uiso 1 1 calc R
H19B H -0.3288 0.5874 0.4035 0.453 Uiso 1 1 calc R
H19C H -0.1999 0.4995 0.3994 0.453 Uiso 1 1 calc R
C20 C -0.4030(12) 0.5011(4) 0.3020(4) 0.146(2) Uani 1 1 d .
H20A H -0.5526 0.5227 0.2889 0.176 Uiso 1 1 calc R
H20B H -0.4232 0.4349 0.2847 0.176 Uiso 1 1 calc R
C21 C -0.2183(7) 0.5424(3) 0.2465(3) 0.0891(13) Uani 1 1 d .
C22 C -0.0997(7) 0.4865(3) 0.1895(3) 0.0792(12) Uani 1 1 d .
H22 H -0.1170 0.4239 0.1899 0.095 Uiso 1 1 calc R
C23 C 0.0442(6) 0.5202(3) 0.1318(2) 0.0684(10) Uani 1 1 d .
H23 H 0.1198 0.4800 0.0936 0.082 Uiso 1 1 calc R
C24 C 0.0774(5) 0.6129(2) 0.1298(2) 0.0549(9) Uani 1 1 d .
C25 C -0.0381(6) 0.6704(3) 0.1884(2) 0.0696(10) Uani 1 1 d .
H25 H -0.0189 0.7332 0.1888 0.084 Uiso 1 1 calc R
C26 C -0.1794(7) 0.6361(3) 0.2456(3) 0.0881(13) Uani 1 1 d .
H26 H -0.2517 0.6763 0.2849 0.106 Uiso 1 1 calc R
C27 C 0.2202(5) 0.6491(2) 0.0644(2) 0.0506(8) Uani 1 1 d .
C28 C 0.4265(6) 0.6106(2) 0.0399(2) 0.0632(10) Uani 1 1 d .
H28 H 0.4703 0.5641 0.0685 0.076 Uiso 1 1 calc R
C30 C 0.5004(5) 0.7033(2) -0.0598(2) 0.0545(9) Uani 1 1 d .
C31 C 0.6407(6) 0.7308(3) -0.1243(2) 0.0671(10) Uani 1 1 d .
H31 H 0.7699 0.7006 -0.1388 0.081 Uiso 1 1 calc R
C32 C 0.5898(7) 0.8010(3) -0.1654(2) 0.0726(11) Uani 1 1 d .
H32 H 0.6822 0.8174 -0.2086 0.087 Uiso 1 1 calc R
C33 C 0.3991(6) 0.8484(3) -0.1430(2) 0.0689(10) Uani 1 1 d .
H33 H 0.3678 0.8974 -0.1702 0.083 Uiso 1 1 calc R
C34 C 0.2588(5) 0.8231(2) -0.0814(2) 0.0614(9) Uani 1 1 d .
H34 H 0.1311 0.8545 -0.0676 0.074 Uiso 1 1 calc R
C35 C 0.3053(5) 0.7501(2) -0.0387(2) 0.0486(8) Uani 1 1 d .
C36 C 0.1642(5) 0.7192(2) 0.0244(2) 0.0520(8) Uani 1 1 d .
H36 H 0.0315 0.7472 0.0386 0.062 Uiso 1 1 calc R
N1 N 0.5605(4) 0.6343(2) -0.0191(2) 0.0644(8) Uani 1 1 d .

loop_
_atom_site_aniso_label
_atom_site_aniso_U_11
_atom_site_aniso_U_22
_atom_site_aniso_U_33
_atom_site_aniso_U_23
_atom_site_aniso_U_13
_atom_site_aniso_U_12
C1 0.341(11) 0.168(7) 0.221(8) 0.004(6) 0.202(8) -0.064(7)
C2 0.137(4) 0.175(6) 0.105(4) 0.016(4) 0.049(3) -0.073(4)
C3 0.091(3) 0.106(4) 0.060(3) 0.018(3) 0.019(2) -0.010(3)
C4 0.083(3) 0.086(3) 0.054(2) 0.013(2) 0.012(2) 0.003(2)
C5 0.072(2) 0.071(3) 0.054(2) 0.015(2) 0.0034(18) -0.0019(19)
C6 0.058(2) 0.060(2) 0.060(2) 0.015(2) 0.0040(17) 0.0026(17)
C7 0.095(3) 0.080(3) 0.061(2) 0.004(2) 0.017(2) -0.017(2)
C8 0.105(3) 0.097(4) 0.088(3) 0.014(3) 0.020(3) -0.032(3)
C9 0.0550(19) 0.055(2) 0.049(2) 0.0059(17) 0.0042(16) 0.0013(16)
C10 0.064(2) 0.075(3) 0.052(2) 0.0129(19) -0.0001(18) 0.0004(19)
C12 0.0524(19) 0.051(2) 0.053(2) 0.0065(17) 0.0055(17) 0.0046(16)
C13 0.0551(19) 0.0400(19) 0.050(2) -0.0015(16) 0.0052(16) 0.0029(15)
C14 0.0475(18) 0.061(2) 0.055(2) 0.0018(18) 0.0056(16) -0.0042(16)
C15 0.054(2) 0.067(3) 0.075(3) 0.011(2) 0.0127(19) 0.0002(17)
C16 0.068(2) 0.073(3) 0.068(3) 0.018(2) 0.025(2) 0.009(2)
C17 0.078(2) 0.076(3) 0.047(2) 0.0093(19) 0.0120(19) 0.017(2)
C18 0.063(2) 0.070(3) 0.048(2) 0.0030(18) 0.0060(18) 0.0051(18)
N2 0.0530(16) 0.085(2) 0.0570(19) 0.0144(16) 0.0002(14) -0.0049(15)
C19 0.397(14) 0.320(14) 0.139(7) 0.007(8) 0.075(8) -0.160(11)
C20 0.221(6) 0.126(5) 0.100(4) 0.038(4) 0.057(5) 0.002(4)
C21 0.101(3) 0.093(4) 0.083(3) 0.032(3) 0.036(3) 0.008(3)
C22 0.093(3) 0.061(3) 0.087(3) 0.024(2) 0.020(2) 0.003(2)
C23 0.078(2) 0.055(2) 0.070(3) 0.006(2) 0.012(2) 0.0034(19)
C24 0.0545(19) 0.055(2) 0.053(2) 0.0068(18) 0.0047(16) 0.0018(17)
C25 0.078(2) 0.058(2) 0.074(3) 0.011(2) 0.017(2) 0.0054(19)
C26 0.109(3) 0.081(3) 0.079(3) 0.012(2) 0.040(3) 0.015(3)
C27 0.0480(18) 0.046(2) 0.055(2) 0.0062(17) -0.0015(16) 0.0033(15)
C28 0.059(2) 0.061(2) 0.072(2) 0.016(2) 0.0017(19) 0.0128(18)
C30 0.0487(19) 0.055(2) 0.058(2) 0.0041(18) 0.0073(17) 0.0044(17)
C31 0.056(2) 0.072(3) 0.071(3) 0.004(2) 0.0154(19) 0.0077(19)
C32 0.078(3) 0.077(3) 0.065(2) 0.013(2) 0.022(2) 0.002(2)
C33 0.078(2) 0.068(3) 0.063(2) 0.015(2) 0.014(2) 0.011(2)
C34 0.057(2) 0.065(2) 0.064(2) 0.011(2) 0.0097(18) 0.0156(18)
C35 0.0473(18) 0.046(2) 0.049(2) 0.0035(16) 0.0010(15) 0.0009(15)
C36 0.0435(17) 0.052(2) 0.059(2) 0.0040(17) 0.0036(15) 0.0076(15)
N1 0.0554(16) 0.063(2) 0.079(2) 0.0174(17) 0.0154(16) 0.0139(15)

loop_
_atom_type_symbol
_atom_type_description
_atom_type_scat_dispersion_real
_atom_type_scat_dispersion_imag
_atom_type_scat_source
C C 0.0033 0.0016 'International Tables Vol C Tables 4.2.6.8 and 6.1.1.4'
H H 0.0000 0.0000 'International Tables Vol C Tables 4.2.6.8 and 6.1.1.4'
N N 0.0061 0.0033 'International Tables Vol C Tables 4.2.6.8 and 6.1.1.4'

loop_
_geom_angle_atom_site_label_1
_geom_angle_atom_site_label_2
_geom_angle_atom_site_label_3
_geom_angle
C1 C2 C3 122.3(5)
C4 C3 C8 116.6(3)
C4 C3 C2 120.7(4)
C8 C3 C2 122.7(4)
C3 C4 C5 122.3(4)
C4 C5 C6 121.6(3)
C7 C6 C5 116.9(3)
C7 C6 C9 121.1(3)
C5 C6 C9 122.0(3)
C6 C7 C8 120.8(4)
C3 C8 C7 121.7(4)
C14 C9 C10 115.3(3)
C14 C9 C6 123.7(3)
C10 C9 C6 121.0(3)
N2 C10 C9 126.7(3)
N2 C12 C13 122.4(3)
N2 C12 C15 119.0(3)
C13 C12 C15 118.6(3)
C12 C13 C14 117.4(3)
C12 C13 C18 119.2(3)
C14 C13 C18 123.4(3)
C9 C14 C13 121.5(3)
C16 C15 C12 121.2(3)
C15 C16 C17 120.0(3)
C18 C17 C16 120.3(3)
C17 C18 C13 120.6(3)
C10 N2 C12 116.7(3)
C19 C20 C21 113.2(6)
C22 C21 C26 116.6(3)
C22 C21 C20 120.7(4)
C26 C21 C20 122.5(5)
C21 C22 C23 122.2(4)
C22 C23 C24 120.8(4)
C23 C24 C25 117.5(3)
C23 C24 C27 121.2(3)
C25 C24 C27 121.2(3)
C26 C25 C24 121.0(4)
C25 C26 C21 121.9(4)
C36 C27 C28 116.2(3)
C36 C27 C24 123.3(3)
C28 C27 C24 120.6(3)
N1 C28 C27 125.9(3)
N1 C30 C35 122.4(3)
N1 C30 C31 119.0(3)
C35 C30 C31 118.6(3)
C32 C31 C30 121.0(3)
C31 C32 C33 120.2(3)
C34 C33 C32 120.3(4)
C33 C34 C35 120.7(3)
C34 C35 C30 119.2(3)
C34 C35 C36 123.6(3)
C30 C35 C36 117.2(3)
C27 C36 C35 120.9(3)
C28 N1 C30 117.3(3)

loop_
_geom_bond_atom_site_label_1
_geom_bond_atom_site_label_2
_geom_bond_distance
C1 C2 1.285(7)
C2 C3 1.504(5)
C3 C4 1.365(5)
C3 C8 1.389(6)
C4 C5 1.372(4)
C5 C6 1.388(5)
C6 C7 1.379(4)
C6 C9 1.470(4)
C7 C8 1.393(5)
C9 C14 1.357(4)
C9 C10 1.420(4)
C10 N2 1.304(4)
C12 N2 1.363(4)
C12 C13 1.404(4)
C12 C15 1.405(4)
C13 C14 1.410(4)
C13 C18 1.412(4)
C15 C16 1.363(5)
C16 C17 1.399(5)
C17 C18 1.360(4)
C19 C20 1.287(9)
C20 C21 1.553(6)
C21 C22 1.374(6)
C21 C26 1.395(5)
C22 C23 1.378(4)
C23 C24 1.384(4)
C24 C25 1.391(5)
C24 C27 1.480(4)
C25 C26 1.367(4)
C27 C36 1.359(4)
C27 C28 1.419(4)
C28 N1 1.304(4)
C30 N1 1.357(4)
C30 C35 1.411(4)
C30 C31 1.411(4)
C31 C32 1.361(4)
C32 C33 1.399(5)
C33 C34 1.365(4)
C34 C35 1.406(4)
C35 C36 1.416(4)
